data_7028349
loop_
_publ_author_name
'Hou, Yin-Ling'
'Cheng, Rui-Rui'
'Xiong, Gang'
'Cui, Jian-Zhong'
'Zhao, Bin'

_publ_section_title
;
 Structures, luminescent and magnetic properties of a series of
 (3,6)-connected lanthanide-organic frameworks.
;
_journal_issue 4
_journal_name_full 'Dalton transactions (Cambridge, England : 2003)'
_journal_page_first 1814
_journal_page_last 1820
_journal_paper_doi 10.1039/c3dt52305e
_journal_volume 43
_journal_year 2014
_chemical_formula_sum 'C30 H23 Er O17 S2'
_chemical_formula_weight 886.86
_chemical_name_systematic
; 
 ? 
;
_space_group_IT_number 14
_symmetry_cell_setting monoclinic
_symmetry_space_group_name_Hall '-P 2ybc'
_symmetry_space_group_name_H-M 'P 1 21/c 1'
_atom_sites_solution_hydrogens geom
_atom_sites_solution_primary direct
_atom_sites_solution_secondary difmap
_audit_creation_method SHELXL-97
_cell_angle_alpha 90.00
_cell_angle_beta 94.552(9)
_cell_angle_gamma 90.00
_cell_formula_units_Z 4
_cell_length_a 23.318(2)
_cell_length_b 14.0046(15)
_cell_length_c 9.8371(10)
_cell_measurement_reflns_used 1609
_cell_measurement_temperature 124(2)
_cell_measurement_theta_max 29.1305
_cell_measurement_theta_min 2.9031
_cell_volume 3202.3(5)
_computing_cell_refinement
;
CrysAlisPro, Agilent Technologies,
Version 1.171.35.21 (release 20-01-2012 CrysAlis171 .NET)
(compiled Jan 23 2012,18:06:46)
;
_computing_data_collection
;
CrysAlisPro, Agilent Technologies,
Version 1.171.35.21 (release 20-01-2012 CrysAlis171 .NET)
(compiled Jan 23 2012,18:06:46)
;
_computing_data_reduction
;
CrysAlisPro, Agilent Technologies,
Version 1.171.35.21 (release 20-01-2012 CrysAlis171 .NET)
(compiled Jan 23 2012,18:06:46)
;
_computing_molecular_graphics 'Bruker SHELXTL'
_computing_publication_material 'Bruker SHELXTL'
_computing_structure_refinement 'SHELXL-97 (Sheldrick, 1997)'
_computing_structure_solution 'SHELXS-97 (Sheldrick, 1990)'
_diffrn_ambient_temperature 124(2)
_diffrn_detector_area_resol_mean 16.2116
_diffrn_measured_fraction_theta_full 0.999
_diffrn_measured_fraction_theta_max 0.999
_diffrn_measurement_device_type 'SuperNova, Single source at offset), Eos'
_diffrn_measurement_method '\w scans'
_diffrn_radiation_monochromator graphite
_diffrn_radiation_source 'fine-focus sealed tube'
_diffrn_radiation_type MoK\a
_diffrn_radiation_wavelength 0.71073
_diffrn_reflns_av_R_equivalents 0.1087
_diffrn_reflns_av_sigmaI/netI 0.2007
_diffrn_reflns_limit_h_max 25
_diffrn_reflns_limit_h_min -27
_diffrn_reflns_limit_k_max 16
_diffrn_reflns_limit_k_min -16
_diffrn_reflns_limit_l_max 11
_diffrn_reflns_limit_l_min -11
_diffrn_reflns_number 13502
_diffrn_reflns_theta_full 25.01
_diffrn_reflns_theta_max 25.01
_diffrn_reflns_theta_min 2.91
_exptl_absorpt_coefficient_mu 2.832
_exptl_absorpt_correction_T_max 0.7458
_exptl_absorpt_correction_T_min 0.5043
_exptl_absorpt_correction_type multi-scan
_exptl_absorpt_process_details
;
CrysAlisPro, Agilent Technologies,
Version 1.171.35.21 (release 20-01-2012 CrysAlis171 .NET)
(compiled Jan 23 2012,18:06:46)
Empirical absorption correction using spherical harmonics,
 implemented in SCALE3 ABSPACK scaling algorithm.
;
_exptl_crystal_colour pink
_exptl_crystal_density_diffrn 1.840
_exptl_crystal_density_meas ?
_exptl_crystal_density_method 'not measured'
_exptl_crystal_description needle
_exptl_crystal_F_000 1756
_exptl_crystal_size_max 0.28
_exptl_crystal_size_mid 0.13
_exptl_crystal_size_min 0.11
_refine_diff_density_max 1.757
_refine_diff_density_min -1.184
_refine_diff_density_rms 0.244
_refine_ls_extinction_method none
_refine_ls_goodness_of_fit_ref 1.045
_refine_ls_hydrogen_treatment Constrained
_refine_ls_matrix_type full
_refine_ls_number_parameters 455
_refine_ls_number_reflns 5646
_refine_ls_number_restraints 666
_refine_ls_restrained_S_all 0.994
_refine_ls_R_factor_all 0.1459
_refine_ls_R_factor_gt 0.0691
_refine_ls_shift/su_max 0.000
_refine_ls_shift/su_mean 0.000
_refine_ls_structure_factor_coef Fsqd
_refine_ls_weighting_details 'calc w=1/[\s^2^(Fo^2^)+(0.0108P)^2^+0.0000P] where P=(Fo^2^+2Fc^2^)/3'
_refine_ls_weighting_scheme calc
_refine_ls_wR_factor_gt 0.1021
_refine_ls_wR_factor_ref 0.1391
_reflns_number_gt 2976
_reflns_number_total 5646
_reflns_threshold_expression >2sigma(I)
_cod_data_source_file c3dt52305e.txt
_cod_data_source_block 7
_cod_depositor_comments
;
The following automatic conversions were performed:

'_symmetry_cell_setting' value 'Monoclinic' changed to 'monoclinic'
according to
/usr/data/users/saulius/automatic-downloads/current/RSC/lib/dictionaries/cif_core.dic
dictionary named 'cif_core.dic' version 2.4.2 from 2011-04-26.

Automatic conversion script
Id: cif_fix_values 2281 2013-09-26 08:29:07Z andrius 

The following automatic conversions were performed:

'_exptl_crystal_density_meas' value 'none' was changed to '?' - the
value is perceived as not measured.

Automatic conversion script
Id: cif_fix_values 3008 2015-01-20 13:52:24Z robertas 
;
_cod_original_sg_symbol_H-M P21/c
_cod_database_code 7028349

loop_
_symmetry_equiv_pos_as_xyz
'x, y, z'
'-x, y+1/2, -z+1/2'
'-x, -y, -z'
'x, -y-1/2, z-1/2'

loop_
_atom_site_label
_atom_site_type_symbol
_atom_site_fract_x
_atom_site_fract_y
_atom_site_fract_z
_atom_site_U_iso_or_equiv
_atom_site_adp_type
_atom_site_occupancy
_atom_site_symmetry_multiplicity
_atom_site_calc_flag
_atom_site_refinement_flags
C1 C 0.2066(5) 0.5447(9) 0.8340(13) 0.024(2) Uani 1 1 d U
C2 C 0.1889(5) 0.4447(9) 0.8273(14) 0.026(2) Uani 1 1 d U
C3 C 0.1404(5) 0.4158(9) 0.8889(13) 0.029(2) Uani 1 1 d U
H3 H 0.1235 0.4557 0.9498 0.035 Uiso 1 1 calc R
C4 C 0.1170(5) 0.3242(9) 0.8576(13) 0.028(2) Uani 1 1 d U
H4 H 0.0816 0.3068 0.8876 0.034 Uiso 1 1 calc R
C5 C 0.1466(5) 0.2619(10) 0.7837(13) 0.030(2) Uani 1 1 d U
C6 C 0.1969(5) 0.2905(10) 0.7316(14) 0.030(2) Uani 1 1 d U
C7 C 0.2179(5) 0.3797(9) 0.7518(13) 0.026(2) Uani 1 1 d U
H7 H 0.2518 0.3975 0.7150 0.031 Uiso 1 1 calc R
C8 C 0.2637(5) 0.2613(11) 0.5592(14) 0.052(4) Uani 1 1 d U
H8A H 0.2679 0.2195 0.4834 0.078 Uiso 1 1 calc R
H8B H 0.2991 0.2636 0.6158 0.078 Uiso 1 1 calc R
H8C H 0.2541 0.3243 0.5262 0.078 Uiso 1 1 calc R
C9 C 0.0382(5) 0.1150(9) 0.8819(13) 0.0215(19) Uani 1 1 d U
C10 C 0.0284(5) 0.1275(9) 1.0142(13) 0.024(2) Uani 1 1 d U
H10 H 0.0580 0.1219 1.0829 0.028 Uiso 1 1 calc R
C11 C -0.0282(5) 0.1495(9) 1.0446(12) 0.020(2) Uani 1 1 d U
H11 H -0.0363 0.1596 1.1346 0.024 Uiso 1 1 calc R
C12 C -0.0708(5) 0.1559(9) 0.9429(12) 0.020(2) Uani 1 1 d U
C13 C -0.0588(5) 0.1383(9) 0.8092(13) 0.025(2) Uani 1 1 d U
H13 H -0.0887 0.1382 0.7409 0.030 Uiso 1 1 calc R
C14 C -0.0026(5) 0.1208(9) 0.7753(13) 0.023(2) Uani 1 1 d U
H14 H 0.0063 0.1136 0.6854 0.028 Uiso 1 1 calc R
C15 C -0.1324(5) 0.1824(9) 0.9721(13) 0.018(2) Uani 1 1 d U
C16 C 0.2890(5) 0.9573(9) 0.9356(13) 0.019(2) Uani 1 1 d U
C17 C 0.3206(5) 1.0117(9) 0.8355(13) 0.019(2) Uani 1 1 d U
C18 C 0.3014(5) 0.9994(9) 0.7020(13) 0.0214(18) Uani 1 1 d U
H18 H 0.2704 0.9591 0.6792 0.026 Uiso 1 1 calc R
C19 C 0.3278(5) 1.0467(8) 0.6000(13) 0.0196(18) Uani 1 1 d U
H19 H 0.3135 1.0411 0.5095 0.023 Uiso 1 1 calc R
C20 C 0.3744(5) 1.1007(9) 0.6337(13) 0.022(2) Uani 1 1 d U
C21 C 0.3964(5) 1.1129(9) 0.7693(12) 0.024(2) Uani 1 1 d U
H21 H 0.4287 1.1509 0.7901 0.029 Uiso 1 1 calc R
C22 C 0.3691(5) 1.0671(8) 0.8731(13) 0.021(2) Uani 1 1 d U
H22 H 0.3829 1.0733 0.9640 0.025 Uiso 1 1 calc R
C23 C 0.3162(5) 0.7917(9) 0.5924(12) 0.0161(18) Uani 1 1 d U
C24 C 0.3768(5) 0.8200(9) 0.5761(12) 0.0166(18) Uani 1 1 d U
C25 C 0.3935(5) 0.8502(8) 0.4507(12) 0.0196(19) Uani 1 1 d U
H25 H 0.3663 0.8524 0.3763 0.024 Uiso 1 1 calc R
C26 C 0.4495(5) 0.8769(9) 0.4340(12) 0.0190(19) Uani 1 1 d U
C27 C 0.4888(5) 0.8717(9) 0.5443(13) 0.019(2) Uani 1 1 d U
C28 C 0.4749(5) 0.8435(8) 0.6708(13) 0.022(2) Uani 1 1 d U
H28 H 0.5025 0.8413 0.7443 0.026 Uiso 1 1 calc R
C29 C 0.4176(5) 0.8180(8) 0.6860(12) 0.0175(18) Uani 1 1 d U
H29 H 0.4069 0.7994 0.7711 0.021 Uiso 1 1 calc R
C30 C 0.4286(5) 0.9370(10) 0.2080(13) 0.034(3) Uani 1 1 d U
H30A H 0.4478 0.9565 0.1298 0.052 Uiso 1 1 calc R
H30B H 0.4065 0.9893 0.2390 0.052 Uiso 1 1 calc R
H30C H 0.4035 0.8843 0.1838 0.052 Uiso 1 1 calc R
O1 O 0.2814(3) 0.7043(6) 0.9903(7) 0.0132(19) Uani 1 1 d U
O2 O 0.2558(3) 0.8936(6) 0.9138(8) 0.023(2) Uani 1 1 d U
O3 O 0.3038(3) 0.7639(6) 0.7080(7) 0.019(2) Uani 1 1 d U
O4 O 0.1844(3) 0.8742(6) 0.6747(8) 0.025(2) Uani 1 1 d .
H4A H 0.1734 0.8535 0.5957 0.038 Uiso 1 1 d R
H4B H 0.1559 0.8987 0.7111 0.038 Uiso 1 1 d R
O5 O 0.2490(3) 0.5739(6) 0.7727(8) 0.019(2) Uani 1 1 d .
O6 O 0.1788(3) 0.6050(5) 0.9002(8) 0.016(2) Uani 1 1 d .
O7 O 0.2171(4) 0.2253(7) 0.6399(10) 0.051(3) Uani 1 1 d .
O8 O 0.1219(3) 0.1738(6) 0.7367(9) 0.031(2) Uani 1 1 d .
O9 O 0.1509(3) 0.0977(7) 0.9545(9) 0.033(2) Uani 1 1 d U
O10 O 0.1067(4) 0.0100(6) 0.7513(10) 0.046(3) Uani 1 1 d .
O11 O -0.1696(3) 0.1854(6) 0.8700(8) 0.021(2) Uani 1 1 d .
O12 O -0.1416(3) 0.2018(6) 1.0907(8) 0.019(2) Uani 1 1 d .
O13 O 0.3029(3) 0.9888(6) 1.0659(8) 0.028(2) Uani 1 1 d .
H13A H 0.2780 0.9720 1.1152 0.042 Uiso 1 1 calc R
O14 O 0.4704(3) 0.9085(7) 0.3144(9) 0.035(3) Uani 1 1 d .
O15 O 0.5456(3) 0.9070(6) 0.5311(8) 0.026(2) Uani 1 1 d .
O16 O 0.6328(3) 0.8292(7) 0.6113(9) 0.038(3) Uani 1 1 d .
O17 O 0.5671(3) 0.7478(6) 0.4418(8) 0.025(2) Uani 1 1 d .
S1 S 0.10919(14) 0.0921(3) 0.8380(4) 0.0279(9) Uani 1 1 d .
S2 S 0.59328(14) 0.8334(3) 0.4951(4) 0.0279(9) Uani 1 1 d .
Er1 Er 0.22137(2) 0.74532(4) 0.81085(5) 0.01239(17) Uani 1 1 d .

loop_
_atom_site_aniso_label
_atom_site_aniso_U_11
_atom_site_aniso_U_22
_atom_site_aniso_U_33
_atom_site_aniso_U_23
_atom_site_aniso_U_13
_atom_site_aniso_U_12
C1 0.026(3) 0.021(3) 0.023(4) -0.002(3) 0.004(3) -0.005(3)
C2 0.030(4) 0.019(4) 0.030(4) -0.002(4) 0.009(3) -0.002(4)
C3 0.031(4) 0.023(4) 0.034(4) -0.005(4) 0.011(3) -0.005(4)
C4 0.029(4) 0.023(4) 0.034(4) -0.002(4) 0.011(3) -0.004(4)
C5 0.031(4) 0.023(4) 0.037(4) -0.004(4) 0.007(4) -0.004(4)
C6 0.031(4) 0.027(4) 0.034(4) -0.006(4) 0.014(3) -0.001(4)
C7 0.028(4) 0.020(4) 0.032(4) -0.002(3) 0.013(3) -0.002(3)
C8 0.050(7) 0.046(8) 0.062(8) -0.015(7) 0.018(7) -0.008(7)
C9 0.018(3) 0.022(4) 0.025(4) -0.001(3) 0.007(3) 0.006(3)
C10 0.019(3) 0.027(4) 0.024(4) 0.002(3) 0.001(3) 0.007(3)
C11 0.017(4) 0.025(4) 0.019(4) 0.001(4) 0.007(3) 0.008(4)
C12 0.016(4) 0.025(4) 0.021(4) 0.000(4) 0.007(3) 0.008(4)
C13 0.021(4) 0.032(4) 0.023(4) 0.000(4) 0.005(4) 0.006(4)
C14 0.017(4) 0.029(4) 0.024(4) 0.001(4) 0.005(4) 0.008(4)
C15 0.018(4) 0.022(4) 0.016(4) 0.000(4) 0.011(4) 0.005(4)
C16 0.020(4) 0.017(4) 0.021(4) -0.007(4) 0.005(4) 0.003(4)
C17 0.021(4) 0.015(4) 0.022(4) -0.003(4) 0.007(4) -0.001(4)
C18 0.021(3) 0.019(3) 0.025(3) -0.004(3) 0.004(3) -0.003(3)
C19 0.022(3) 0.017(3) 0.020(3) -0.003(3) 0.005(3) -0.001(3)
C20 0.024(4) 0.019(4) 0.023(4) -0.002(4) 0.007(4) -0.005(4)
C21 0.024(4) 0.020(4) 0.027(4) -0.004(4) 0.003(4) -0.004(4)
C22 0.025(4) 0.018(4) 0.021(4) -0.002(4) 0.004(4) -0.004(4)
C23 0.015(3) 0.015(3) 0.018(3) -0.001(3) 0.004(3) -0.002(3)
C24 0.014(3) 0.017(3) 0.019(3) 0.001(3) 0.003(3) -0.002(3)
C25 0.022(3) 0.017(3) 0.020(3) 0.001(3) 0.002(3) 0.000(3)
C26 0.020(4) 0.020(4) 0.018(4) 0.002(4) 0.003(3) -0.005(4)
C27 0.017(4) 0.019(4) 0.022(4) 0.004(3) 0.007(3) -0.002(3)
C28 0.024(4) 0.018(4) 0.024(4) 0.002(4) 0.003(4) 0.001(4)
C29 0.018(3) 0.016(3) 0.019(3) 0.003(3) 0.007(3) -0.002(3)
C30 0.035(3) 0.035(3) 0.034(3) 0.0001(10) 0.0029(10) -0.0001(10)
O1 0.012(4) 0.018(4) 0.009(4) 0.002(4) -0.004(3) 0.000(4)
O2 0.031(5) 0.013(4) 0.028(5) 0.000(4) 0.015(4) -0.009(4)
O3 0.022(4) 0.025(5) 0.011(4) 0.006(4) 0.007(3) -0.007(4)
O4 0.036(5) 0.025(5) 0.016(5) 0.001(5) 0.015(5) 0.017(5)
O5 0.023(5) 0.022(5) 0.012(5) -0.001(4) 0.008(4) 0.002(4)
O6 0.018(4) 0.013(5) 0.019(5) 0.006(4) 0.004(4) 0.009(4)
O7 0.057(7) 0.031(7) 0.068(8) -0.006(6) 0.026(6) 0.000(6)
O8 0.032(5) 0.029(6) 0.033(6) -0.012(5) 0.008(5) -0.002(5)
O9 0.033(2) 0.033(3) 0.034(3) -0.0005(10) 0.0021(10) 0.0002(10)
O10 0.052(6) 0.020(6) 0.071(8) 0.003(6) 0.035(6) 0.007(6)
O11 0.027(5) 0.026(5) 0.012(5) 0.009(4) 0.007(4) 0.002(5)
O12 0.014(4) 0.029(5) 0.016(5) 0.002(4) 0.003(4) 0.005(4)
O13 0.034(6) 0.031(6) 0.020(6) -0.003(5) 0.013(5) -0.006(5)
O14 0.031(5) 0.053(7) 0.021(6) 0.008(5) -0.002(5) -0.006(5)
O15 0.013(4) 0.027(6) 0.040(6) -0.006(5) 0.006(4) -0.012(4)
O16 0.031(6) 0.048(7) 0.034(6) 0.021(6) 0.005(5) 0.008(5)
O17 0.031(5) 0.015(5) 0.029(5) 0.005(5) 0.011(4) -0.012(5)
S1 0.0255(19) 0.021(2) 0.039(2) -0.0046(19) 0.0124(18) -0.0045(18)
S2 0.026(2) 0.028(2) 0.030(2) 0.0107(19) 0.0035(18) -0.0012(19)
Er1 0.0120(3) 0.0145(3) 0.0112(3) -0.0001(3) 0.0047(2) 0.0002(3)

loop_
_atom_type_symbol
_atom_type_description
_atom_type_scat_dispersion_real
_atom_type_scat_dispersion_imag
_atom_type_scat_source
C C 0.0033 0.0016 'International Tables Vol C Tables 4.2.6.8 and 6.1.1.4'
H H 0.0000 0.0000 'International Tables Vol C Tables 4.2.6.8 and 6.1.1.4'
Er Er -0.2586 4.9576 'International Tables Vol C Tables 4.2.6.8 and 6.1.1.4'
O O 0.0106 0.0060 'International Tables Vol C Tables 4.2.6.8 and 6.1.1.4'
S S 0.1246 0.1234 'International Tables Vol C Tables 4.2.6.8 and 6.1.1.4'

loop_
_geom_angle_atom_site_label_1
_geom_angle_atom_site_label_2
_geom_angle_atom_site_label_3
_geom_angle
_geom_angle_site_symmetry_1
_geom_angle_site_symmetry_3
O5 C1 O6 118.5(11) . .
O5 C1 C2 121.1(11) . .
O6 C1 C2 120.4(10) . .
O5 C1 Er1 62.5(6) . .
O6 C1 Er1 57.0(6) . .
C2 C1 Er1 168.6(11) . .
C7 C2 C3 119.5(12) . .
C7 C2 C1 120.5(10) . .
C3 C2 C1 119.9(11) . .
C2 C3 C4 118.9(11) . .
C2 C3 H3 120.6 . .
C4 C3 H3 120.6 . .
C5 C4 C3 119.6(11) . .
C5 C4 H4 120.2 . .
C3 C4 H4 120.2 . .
C4 C5 C6 119.8(13) . .
C4 C5 O8 121.4(10) . .
C6 C5 O8 117.8(11) . .
C7 C6 C5 121.5(12) . .
C7 C6 O7 124.5(10) . .
C5 C6 O7 113.1(12) . .
C6 C7 C2 120.1(11) . .
C6 C7 H7 119.9 . .
C2 C7 H7 119.9 . .
O7 C8 H8A 109.5 . .
O7 C8 H8B 109.5 . .
H8A C8 H8B 109.5 . .
O7 C8 H8C 109.5 . .
H8A C8 H8C 109.5 . .
H8B C8 H8C 109.5 . .
C10 C9 C14 124.9(11) . .
C10 C9 S1 119.4(10) . .
C14 C9 S1 115.6(9) . .
C9 C10 C11 117.8(12) . .
C9 C10 H10 121.1 . .
C11 C10 H10 121.1 . .
C12 C11 C10 120.0(11) . .
C12 C11 H11 120.0 . .
C10 C11 H11 120.0 . .
C11 C12 C13 119.8(10) . .
C11 C12 C15 121.3(10) . .
C13 C12 C15 118.9(11) . .
C12 C13 C14 121.3(12) . .
C12 C13 H13 119.3 . .
C14 C13 H13 119.3 . .
C9 C14 C13 115.9(11) . .
C9 C14 H14 122.0 . .
C13 C14 H14 122.0 . .
O12 C15 O11 125.6(10) . .
O12 C15 C12 117.8(11) . .
O11 C15 C12 116.6(10) . .
O2 C16 O13 120.9(11) . .
O2 C16 C17 128.0(12) . .
O13 C16 C17 111.1(11) . .
C18 C17 C22 121.4(11) . .
C18 C17 C16 115.5(12) . .
C22 C17 C16 122.9(12) . .
C17 C18 C19 120.3(12) . .
C17 C18 H18 119.8 . .
C19 C18 H18 119.8 . .
C20 C19 C18 119.2(12) . .
C20 C19 H19 120.4 . .
C18 C19 H19 120.4 . .
C19 C20 C21 122.1(11) . .
C19 C20 S2 119.7(10) . 3_676
C21 C20 S2 118.0(10) . 3_676
C22 C21 C20 118.9(12) . .
C22 C21 H21 120.5 . .
C20 C21 H21 120.5 . .
C17 C22 C21 117.9(12) . .
C17 C22 H22 121.1 . .
C21 C22 H22 121.1 . .
O1 C23 O3 124.2(10) 4_575 .
O1 C23 C24 117.8(10) 4_575 .
O3 C23 C24 117.9(11) . .
C29 C24 C25 118.6(10) . .
C29 C24 C23 120.7(10) . .
C25 C24 C23 120.7(11) . .
C26 C25 C24 121.4(12) . .
C26 C25 H25 119.3 . .
C24 C25 H25 119.3 . .
C27 C26 O14 115.7(10) . .
C27 C26 C25 118.2(11) . .
O14 C26 C25 126.1(12) . .
C26 C27 C28 123.0(11) . .
C26 C27 O15 118.5(10) . .
C28 C27 O15 118.2(11) . .
C27 C28 C29 117.9(12) . .
C27 C28 H28 121.1 . .
C29 C28 H28 121.1 . .
C24 C29 C28 120.9(11) . .
C24 C29 H29 119.6 . .
C28 C29 H29 119.6 . .
O14 C30 H30A 109.5 . .
O14 C30 H30B 109.5 . .
H30A C30 H30B 109.5 . .
O14 C30 H30C 109.5 . .
H30A C30 H30C 109.5 . .
H30B C30 H30C 109.5 . .
C23 O1 Er1 162.6(9) 4_576 .
C16 O2 Er1 155.4(7) . .
C23 O3 Er1 134.9(7) . .
Er1 O4 H4A 109.0 . .
Er1 O4 H4B 109.3 . .
H4A O4 H4B 109.5 . .
C1 O5 Er1 91.1(7) . .
C1 O6 Er1 96.5(7) . .
C6 O7 C8 115.0(10) . .
C5 O8 S1 121.3(8) . .
C15 O11 Er1 158.6(9) . 2_546
C15 O12 Er1 132.8(8) . 3_567
C16 O13 H13A 109.5 . .
C26 O14 C30 116.6(9) . .
C27 O15 S2 117.9(8) . .
O10 S1 O9 120.7(6) . .
O10 S1 O8 102.1(5) . .
O9 S1 O8 108.5(5) . .
O10 S1 C9 107.2(6) . .
O9 S1 C9 112.3(6) . .
O8 S1 C9 104.5(5) . .
O16 S2 O17 119.7(6) . .
O16 S2 O15 105.8(5) . .
O17 S2 O15 110.1(5) . .
O16 S2 C20 108.2(6) . 3_676
O17 S2 C20 111.5(5) . 3_676
O15 S2 C20 99.6(5) . 3_676
O11 Er1 O1 142.8(3) 2_556 .
O11 Er1 O3 96.5(3) 2_556 .
O1 Er1 O3 83.2(3) . .
O11 Er1 O12 93.0(3) 2_556 3_567
O1 Er1 O12 103.2(3) . 3_567
O3 Er1 O12 154.5(3) . 3_567
O11 Er1 O4 71.7(3) 2_556 .
O1 Er1 O4 144.9(3) . .
O3 Er1 O4 86.8(3) . .
O12 Er1 O4 73.8(3) 3_567 .
O11 Er1 O6 76.7(3) 2_556 .
O1 Er1 O6 75.6(3) . .
O3 Er1 O6 130.5(3) . .
O12 Er1 O6 74.7(3) 3_567 .
O4 Er1 O6 133.5(3) . .
O11 Er1 O2 142.8(3) 2_556 .
O1 Er1 O2 74.0(3) . .
O3 Er1 O2 79.8(3) . .
O12 Er1 O2 78.4(3) 3_567 .
O4 Er1 O2 71.1(3) . .
O6 Er1 O2 133.1(3) . .
O11 Er1 O5 69.6(3) 2_556 .
O1 Er1 O5 73.9(3) . .
O3 Er1 O5 78.8(3) . .
O12 Er1 O5 126.6(3) 3_567 .
O4 Er1 O5 136.7(3) . .
O6 Er1 O5 52.6(2) . .
O2 Er1 O5 143.1(3) . .
O11 Er1 C1 68.3(4) 2_556 .
O1 Er1 C1 75.8(3) . .
O3 Er1 C1 105.2(3) . .
O12 Er1 C1 100.2(3) 3_567 .
O4 Er1 C1 139.3(3) . .
O6 Er1 C1 26.4(2) . .
O2 Er1 C1 148.6(3) . .
O5 Er1 C1 26.4(2) . .

loop_
_geom_bond_atom_site_label_1
_geom_bond_atom_site_label_2
_geom_bond_distance
_geom_bond_site_symmetry_2
C1 O5 1.266(12) .
C1 O6 1.274(13) .
C1 C2 1.460(16) .
C1 Er1 2.842(13) .
C2 C7 1.384(15) .
C2 C3 1.386(14) .
C3 C4 1.419(16) .
C3 H3 0.9300 .
C4 C5 1.358(15) .
C4 H4 0.9300 .
C5 C6 1.378(14) .
C5 O8 1.423(15) .
C6 C7 1.350(17) .
C6 O7 1.392(14) .
C7 H7 0.9300 .
C8 O7 1.483(12) .
C8 H8A 0.9600 .
C8 H8B 0.9600 .
C8 H8C 0.9600 .
C9 C10 1.350(14) .
C9 C14 1.361(17) .
C9 S1 1.773(10) .
C10 C11 1.410(13) .
C10 H10 0.9300 .
C11 C12 1.355(17) .
C11 H11 0.9300 .
C12 C13 1.388(14) .
C12 C15 1.534(14) .
C13 C14 1.399(13) .
C13 H13 0.9300 .
C14 H14 0.9300 .
C15 O12 1.233(12) .
C15 O11 1.274(14) .
C16 O2 1.189(13) .
C16 O13 1.370(14) .
C16 C17 1.486(15) .
C17 C18 1.365(16) .
C17 C22 1.397(16) .
C18 C19 1.387(14) .
C18 H18 0.9300 .
C19 C20 1.343(16) .
C19 H19 0.9300 .
C20 C21 1.401(17) .
C20 S2 1.782(11) 3_676
C21 C22 1.401(14) .
C21 H21 0.9300 .
C22 H22 0.9300 .
C23 O1 1.242(14) 4_575
C23 O3 1.258(12) .
C23 C24 1.488(14) .
C24 C29 1.381(17) .
C24 C25 1.388(14) .
C25 C26 1.382(14) .
C25 H25 0.9300 .
C26 C27 1.367(17) .
C26 O14 1.380(12) .
C27 C28 1.369(14) .
C27 O15 1.429(12) .
C28 C29 1.402(14) .
C28 H28 0.9300 .
C29 H29 0.9300 .
C30 O14 1.428(15) .
C30 H30A 0.9600 .
C30 H30B 0.9600 .
C30 H30C 0.9600 .
O1 C23 1.242(14) 4_576
O1 Er1 2.239(8) .
O2 Er1 2.419(8) .
O3 Er1 2.258(6) .
O4 Er1 2.369(8) .
O4 H4A 0.8499 .
O4 H4B 0.8504 .
O5 Er1 2.521(8) .
O6 Er1 2.400(7) .
O8 S1 1.562(9) .
O9 S1 1.445(9) .
O10 S1 1.430(10) .
O11 Er1 2.234(8) 2_546
O12 Er1 2.288(6) 3_567
O13 H13A 0.8200 .
O15 S2 1.577(8) .
O16 S2 1.411(10) .
O17 S2 1.426(9) .
S2 C20 1.782(12) 3_676
Er1 O11 2.234(8) 2_556
Er1 O12 2.288(6) 3_567
